data_7245993
loop_
_publ_author_name
'Tong, Zhou'
'Peng, Xinju'
'Tang, Zhi'
'Yang, Weijun'
'Deng, Wei'
'Yin, Shuang-Feng'
'Kambe, Nobuaki'
'Qiu, Renhua'

_publ_section_title
;
 DTBP-mediated cross-dehydrogenative coupling of 3-aryl
 benzofuran-2(3H)-ones with toluenes/phenols for all-carbon quaternary
 centers
;
_journal_issue 54
_journal_name_full 'RSC Advances'
_journal_page_first 35215
_journal_page_last 35220
_journal_paper_doi 10.1039/D2RA06231C
_journal_volume 12
_journal_year 2022
_chemical_formula_moiety 'C22 H18 O2'
_chemical_formula_sum 'C22 H18 O2'
_chemical_formula_weight 314.36
_space_group_crystal_system monoclinic
_space_group_IT_number 9
_space_group_name_Hall 'C -2yc'
_space_group_name_H-M_alt 'C 1 c 1'
_atom_sites_solution_hydrogens geom
_atom_sites_solution_primary dual
_audit_creation_date 2018-11-01
_audit_creation_method
;
Olex2 1.2
(compiled 2018.05.29 svn.r3508 for OlexSys, GUI svn.r5506)
;
_audit_update_record
;
2019-08-27 deposited with the CCDC.	2022-12-04 downloaded from the CCDC.
;
_cell_angle_alpha 90
_cell_angle_beta 94.571(5)
_cell_angle_gamma 90
_cell_formula_units_Z 4
_cell_length_a 16.6597(9)
_cell_length_b 9.1073(4)
_cell_length_c 10.5974(6)
_cell_measurement_reflns_used 3745
_cell_measurement_temperature 100.01(10)
_cell_measurement_theta_max 29.1210
_cell_measurement_theta_min 2.4330
_cell_volume 1602.78(14)
_computing_cell_refinement 'CrysAlisPro 1.171.38.43f (Rigaku OD, 2015)'
_computing_data_collection 'CrysAlisPro 1.171.38.43f (Rigaku OD, 2015)'
_computing_data_reduction 'CrysAlisPro 1.171.38.43f (Rigaku OD, 2015)'
_computing_molecular_graphics 'Olex2 (Dolomanov et al., 2009)'
_computing_publication_material 'Olex2 (Dolomanov et al., 2009)'
_computing_structure_refinement 'ShelXL (Sheldrick, 2015)'
_computing_structure_solution 'ShelXT (Sheldrick, 2015)'
_diffrn_ambient_environment N~2~
_diffrn_ambient_temperature 100.01(10)
_diffrn_detector 'CCD plate'
_diffrn_detector_area_resol_mean 5.2684
_diffrn_detector_type AtlasS2
_diffrn_measured_fraction_theta_full 1.000
_diffrn_measured_fraction_theta_max 0.882
_diffrn_measurement_details
;
List of Runs (angles in degrees, time in seconds):

  # Type    Start    End  Width  t~exp~   \w     \q     \k     \f   Frames
#--------------------------------------------------------------------------
  1  \w    -33.00  58.00   1.00    2.50    --  -11.43  57.00  30.00   91
  2  \w    -74.00  17.00   1.00    2.50    --  -11.43 -77.00 120.00   91
  3  \w    -81.00  17.00   1.00    2.50    --  -11.43 -57.00-120.00   98
;
_diffrn_measurement_device 'four-circle diffractometer'
_diffrn_measurement_device_type 'SuperNova, Dual, Cu at zero, AtlasS2'
_diffrn_measurement_method '\w scans'
_diffrn_orient_matrix_type 'CrysAlisPro convention (1999,Acta A55,543-557)'
_diffrn_orient_matrix_UB_11 0.0322620000
_diffrn_orient_matrix_UB_12 -0.0435437000
_diffrn_orient_matrix_UB_13 -0.0189436000
_diffrn_orient_matrix_UB_21 0.0012552000
_diffrn_orient_matrix_UB_22 0.0429513000
_diffrn_orient_matrix_UB_23 -0.0555772000
_diffrn_orient_matrix_UB_31 0.0279459000
_diffrn_orient_matrix_UB_32 0.0483326000
_diffrn_orient_matrix_UB_33 0.0324650000
_diffrn_radiation_monochromator mirror
_diffrn_radiation_probe x-ray
_diffrn_radiation_type MoK\a
_diffrn_radiation_wavelength 0.71073
_diffrn_reflns_av_R_equivalents 0.0197
_diffrn_reflns_av_unetI/netI 0.0278
_diffrn_reflns_Laue_measured_fraction_full 1.000
_diffrn_reflns_Laue_measured_fraction_max 0.882
_diffrn_reflns_limit_h_max 20
_diffrn_reflns_limit_h_min -20
_diffrn_reflns_limit_k_max 9
_diffrn_reflns_limit_k_min -11
_diffrn_reflns_limit_l_max 8
_diffrn_reflns_limit_l_min -13
_diffrn_reflns_number 5926
_diffrn_reflns_point_group_measured_fraction_full 0.777
_diffrn_reflns_point_group_measured_fraction_max 0.646
_diffrn_reflns_theta_full 25.242
_diffrn_reflns_theta_max 29.301
_diffrn_reflns_theta_min 2.453
_diffrn_source 'micro-focus sealed X-ray tube'
_diffrn_source_type 'SuperNova (Mo) X-ray Source'
_exptl_absorpt_coefficient_mu 0.082
_exptl_absorpt_correction_T_max 1.00000
_exptl_absorpt_correction_T_min 0.85746
_exptl_absorpt_correction_type multi-scan
_exptl_absorpt_process_details
;
CrysAlisPro 1.171.38.43f (Rigaku Oxford Diffraction, 2015)
Empirical absorption correction using spherical harmonics,
 implemented in SCALE3 ABSPACK scaling algorithm.
;
_exptl_crystal_colour colourless
_exptl_crystal_colour_primary colourless
_exptl_crystal_density_diffrn 1.303
_exptl_crystal_description block
_exptl_crystal_F_000 664
_exptl_crystal_size_max 0.15
_exptl_crystal_size_mid 0.13
_exptl_crystal_size_min 0.12
_refine_diff_density_max 0.191
_refine_diff_density_min -0.196
_refine_diff_density_rms 0.038
_refine_ls_abs_structure_details
;
 Flack x determined using 846 quotients [(I+)-(I-)]/[(I+)+(I-)]
 (Parsons, Flack and Wagner, Acta Cryst. B69 (2013) 249-259).
;
_refine_ls_abs_structure_Flack 0.1(6)
_refine_ls_extinction_method none
_refine_ls_goodness_of_fit_ref 1.059
_refine_ls_hydrogen_treatment constr
_refine_ls_matrix_type full
_refine_ls_number_parameters 218
_refine_ls_number_reflns 2822
_refine_ls_number_restraints 2
_refine_ls_restrained_S_all 1.058
_refine_ls_R_factor_all 0.0331
_refine_ls_R_factor_gt 0.0322
_refine_ls_shift/su_max 0.000
_refine_ls_shift/su_mean 0.000
_refine_ls_structure_factor_coef Fsqd
_refine_ls_weighting_details 'w=1/[\s^2^(Fo^2^)+(0.0376P)^2^+0.4721P] where P=(Fo^2^+2Fc^2^)/3'
_refine_ls_weighting_scheme calc
_refine_ls_wR_factor_gt 0.0750
_refine_ls_wR_factor_ref 0.0758
_reflns_Friedel_coverage 0.464
_reflns_Friedel_fraction_full 0.554
_reflns_Friedel_fraction_max 0.410
_reflns_number_gt 2758
_reflns_number_total 2822
_reflns_threshold_expression 'I > 2\s(I)'
_cod_data_source_file d2ra06231c2.cif
_cod_data_source_block tz-1
_cod_database_code 7245993
_shelx_shelxl_version_number 2018/3
_shelx_space_group_comment
;
The symmetry employed for this shelxl refinement is uniquely defined
by the following loop, which should always be used as a source of
symmetry information in preference to the above space-group names.
They are only intended as comments.
;
_reflns_odcompleteness_completeness 99.94
_reflns_odcompleteness_iscentric 1
_reflns_odcompleteness_theta 26.32
_olex2_refinement_description
;
1. Fixed Uiso
 At 1.2 times of:
  All C(H) groups, All C(H,H) groups
 At 1.5 times of:
  All C(H,H,H) groups
2.a Secondary CH2 refined with riding coordinates:
 C7(H7A,H7B)
2.b Aromatic/amide H refined with riding coordinates:
 C10(H10), C6(H6), C19(H19), C17(H17), C4(H4), C2(H2), C3(H3), C5(H5),
 C12(H12), C13(H13), C20(H20), C14(H14), C11(H11)
2.c Idealised Me refined as rotating group:
 C22(H22A,H22B,H22C)
;
_olex2_submission_special_instructions 'No special instructions were received'
_oxdiff_exptl_absorpt_empirical_details
;
Empirical correction (ABSPACK) includes:
- Absorption correction using spherical harmonics
- Frame scaling
- Detector area scaling
;
_oxdiff_exptl_absorpt_empirical_full_max 1.402
_oxdiff_exptl_absorpt_empirical_full_min 0.764

loop_
_space_group_symop_operation_xyz
'x, y, z'
'x, -y, z+1/2'
'x+1/2, y+1/2, z'
'x+1/2, -y+1/2, z+1/2'

loop_
_atom_site_label
_atom_site_type_symbol
_atom_site_fract_x
_atom_site_fract_y
_atom_site_fract_z
_atom_site_U_iso_or_equiv
_atom_site_adp_type
_atom_site_occupancy
_atom_site_site_symmetry_order
_atom_site_calc_flag
_atom_site_refinement_flags_posn
_atom_site_refinement_flags_adp
_atom_site_refinement_flags_occupancy
_atom_site_disorder_assembly
_atom_site_disorder_group
O1 O 0.56412(8) 0.70472(14) 0.72693(13) 0.0199(3) Uani 1 1 d . . . . .
O2 O 0.67625(9) 0.60928(15) 0.65704(14) 0.0258(3) Uani 1 1 d . . . . .
C15 C 0.61204(11) 0.66641(19) 0.63210(19) 0.0181(4) Uani 1 1 d . . . . .
C21 C 0.49381(11) 0.76964(19) 0.67049(19) 0.0176(4) Uani 1 1 d . . . . .
C10 C 0.62462(12) 0.9600(2) 0.4645(2) 0.0207(4) Uani 1 1 d . . . . .
H10 H 0.596210 0.991210 0.531613 0.025 Uiso 1 1 calc R . . . .
C6 C 0.52877(12) 0.3374(2) 0.56535(19) 0.0199(4) Uani 1 1 d . . . . .
H6 H 0.584301 0.325415 0.576989 0.024 Uiso 1 1 calc R . . . .
C19 C 0.36486(12) 0.87668(19) 0.6631(2) 0.0198(4) Uani 1 1 d . . . . .
H19 H 0.321098 0.910774 0.703872 0.024 Uiso 1 1 calc R . . . .
C1 C 0.49669(12) 0.45316(19) 0.49014(19) 0.0180(4) Uani 1 1 d . . . . .
C16 C 0.49367(11) 0.77559(19) 0.54029(19) 0.0161(4) Uani 1 1 d . . . . .
C17 C 0.42783(11) 0.8344(2) 0.4690(2) 0.0174(4) Uani 1 1 d . . . . .
H17 H 0.427626 0.840631 0.381385 0.021 Uiso 1 1 calc R . . . .
C4 C 0.39551(12) 0.2582(2) 0.6076(2) 0.0218(4) Uani 1 1 d . . . . .
H4 H 0.361930 0.194633 0.647481 0.026 Uiso 1 1 calc R . . . .
C9 C 0.62217(11) 0.8114(2) 0.42925(19) 0.0171(4) Uani 1 1 d . . . . .
C2 C 0.41308(12) 0.4676(2) 0.4734(2) 0.0204(4) Uani 1 1 d . . . . .
H2 H 0.390726 0.542208 0.422021 0.024 Uiso 1 1 calc R . . . .
C3 C 0.36269(12) 0.3721(2) 0.5323(2) 0.0227(4) Uani 1 1 d . . . . .
H3 H 0.307144 0.384168 0.521386 0.027 Uiso 1 1 calc R . . . .
C5 C 0.47841(12) 0.2400(2) 0.6230(2) 0.0220(4) Uani 1 1 d . . . . .
H5 H 0.500394 0.162739 0.671658 0.026 Uiso 1 1 calc R . . . .
C12 C 0.71134(12) 1.0159(2) 0.3001(2) 0.0235(4) Uani 1 1 d . . . . .
H12 H 0.740311 1.083621 0.256241 0.028 Uiso 1 1 calc R . . . .
C13 C 0.71039(12) 0.8689(2) 0.2653(2) 0.0233(4) Uani 1 1 d . . . . .
H13 H 0.739295 0.838182 0.198607 0.028 Uiso 1 1 calc R . . . .
C20 C 0.43112(12) 0.8200(2) 0.7360(2) 0.0203(4) Uani 1 1 d . . . . .
H20 H 0.432896 0.816471 0.823876 0.024 Uiso 1 1 calc R . . . .
C18 C 0.36178(11) 0.88414(19) 0.5308(2) 0.0179(4) Uani 1 1 d . . . . .
C7 C 0.55168(12) 0.55876(19) 0.42679(19) 0.0175(4) Uani 1 1 d . . . . .
H7A H 0.527077 0.582600 0.343263 0.021 Uiso 1 1 calc R . . . .
H7B H 0.602217 0.509312 0.415760 0.021 Uiso 1 1 calc R . . . .
C14 C 0.66634(11) 0.7670(2) 0.32989(19) 0.0192(4) Uani 1 1 d . . . . .
H14 H 0.666502 0.668666 0.306301 0.023 Uiso 1 1 calc R . . . .
C11 C 0.66894(13) 1.0614(2) 0.4004(2) 0.0247(4) Uani 1 1 d . . . . .
H11 H 0.670081 1.159454 0.424887 0.030 Uiso 1 1 calc R . . . .
C8 C 0.57006(11) 0.70491(19) 0.50074(19) 0.0162(4) Uani 1 1 d . . . . .
C22 C 0.28860(12) 0.9453(2) 0.4551(2) 0.0235(4) Uani 1 1 d . . . . .
H22A H 0.241825 0.930613 0.500967 0.035 Uiso 1 1 calc GR . . . .
H22B H 0.281458 0.895654 0.375076 0.035 Uiso 1 1 calc GR . . . .
H22C H 0.296027 1.048372 0.441221 0.035 Uiso 1 1 calc GR . . . .

loop_
_atom_site_aniso_label
_atom_site_aniso_U_11
_atom_site_aniso_U_22
_atom_site_aniso_U_33
_atom_site_aniso_U_23
_atom_site_aniso_U_13
_atom_site_aniso_U_12
O1 0.0219(7) 0.0211(6) 0.0162(7) 0.0015(5) -0.0011(6) 0.0029(5)
O2 0.0231(8) 0.0291(7) 0.0240(9) -0.0009(6) -0.0049(6) 0.0076(6)
C15 0.0198(10) 0.0161(8) 0.0181(10) -0.0012(7) -0.0002(8) 0.0000(7)
C21 0.0198(10) 0.0148(8) 0.0179(11) 0.0015(7) -0.0009(8) 0.0006(6)
C10 0.0207(10) 0.0219(9) 0.0198(11) -0.0022(7) 0.0034(9) 0.0013(7)
C6 0.0198(10) 0.0209(9) 0.0188(11) -0.0029(7) -0.0003(8) 0.0027(7)
C19 0.0202(10) 0.0171(9) 0.0229(11) -0.0014(7) 0.0077(8) -0.0001(7)
C1 0.0224(10) 0.0164(9) 0.0151(10) -0.0044(7) 0.0002(8) 0.0010(7)
C16 0.0171(10) 0.0144(8) 0.0169(10) -0.0002(7) 0.0029(8) -0.0009(6)
C17 0.0186(9) 0.0182(9) 0.0153(10) 0.0003(7) 0.0014(8) -0.0006(6)
C4 0.0287(11) 0.0189(9) 0.0185(11) -0.0015(7) 0.0058(9) -0.0053(7)
C9 0.0137(9) 0.0205(9) 0.0166(10) 0.0006(7) -0.0021(7) 0.0022(6)
C2 0.0218(10) 0.0182(9) 0.0206(11) -0.0004(7) -0.0026(8) 0.0006(7)
C3 0.0188(10) 0.0252(10) 0.0237(11) -0.0037(8) -0.0012(8) -0.0010(7)
C5 0.0291(11) 0.0183(9) 0.0181(11) 0.0005(7) -0.0017(9) 0.0022(7)
C12 0.0188(10) 0.0276(10) 0.0240(11) 0.0077(8) 0.0011(8) -0.0002(7)
C13 0.0192(10) 0.0318(10) 0.0189(11) 0.0021(8) 0.0016(8) 0.0034(7)
C20 0.0274(11) 0.0193(9) 0.0147(10) 0.0007(7) 0.0051(8) 0.0000(7)
C18 0.0184(10) 0.0149(8) 0.0204(10) -0.0011(7) 0.0016(8) -0.0009(6)
C7 0.0173(9) 0.0184(9) 0.0168(10) -0.0016(7) 0.0005(7) 0.0010(6)
C14 0.0168(10) 0.0209(9) 0.0192(11) -0.0009(7) -0.0021(8) 0.0027(7)
C11 0.0244(11) 0.0189(9) 0.0302(12) 0.0012(8) -0.0010(9) -0.0003(7)
C8 0.0160(9) 0.0164(8) 0.0157(10) -0.0009(7) -0.0005(7) 0.0020(6)
C22 0.0193(10) 0.0275(10) 0.0236(12) -0.0018(8) 0.0016(8) 0.0048(7)

loop_
_atom_type_symbol
_atom_type_description
_atom_type_scat_dispersion_real
_atom_type_scat_dispersion_imag
_atom_type_scat_source
C C 0.0033 0.0016 'International Tables Vol C Tables 4.2.6.8 and 6.1.1.4'
H H 0.0000 0.0000 'International Tables Vol C Tables 4.2.6.8 and 6.1.1.4'
O O 0.0106 0.0060 'International Tables Vol C Tables 4.2.6.8 and 6.1.1.4'

loop_
_geom_angle_atom_site_label_1
_geom_angle_atom_site_label_2
_geom_angle_atom_site_label_3
_geom_angle
_geom_angle_site_symmetry_1
_geom_angle_site_symmetry_3
_geom_angle_publ_flag
C15 O1 C21 107.96(15) . . ?
O1 C15 C8 110.63(15) . . ?
O2 C15 O1 120.49(18) . . ?
O2 C15 C8 128.86(18) . . ?
C16 C21 O1 112.18(16) . . ?
C20 C21 O1 124.48(18) . . ?
C20 C21 C16 123.33(18) . . ?
C11 C10 C9 121.00(19) . . ?
C5 C6 C1 120.80(18) . . ?
C20 C19 C18 122.45(18) . . ?
C6 C1 C7 120.72(17) . . ?
C2 C1 C6 118.31(18) . . ?
C2 C1 C7 120.96(17) . . ?
C21 C16 C17 119.81(17) . . ?
C21 C16 C8 108.98(16) . . ?
C17 C16 C8 131.14(19) . . ?
C16 C17 C18 119.12(19) . . ?
C5 C4 C3 119.86(18) . . ?
C10 C9 C8 118.80(17) . . ?
C14 C9 C10 118.36(18) . . ?
C14 C9 C8 122.83(16) . . ?
C3 C2 C1 121.06(18) . . ?
C2 C3 C4 119.94(19) . . ?
C4 C5 C6 120.00(18) . . ?
C11 C12 C13 119.73(19) . . ?
C12 C13 C14 120.4(2) . . ?
C21 C20 C19 116.25(19) . . ?
C19 C18 C22 120.84(17) . . ?
C17 C18 C19 119.01(17) . . ?
C17 C18 C22 120.14(18) . . ?
C1 C7 C8 114.72(16) . . ?
C9 C14 C13 120.54(18) . . ?
C12 C11 C10 119.91(19) . . ?
C15 C8 C7 108.34(14) . . ?
C16 C8 C15 100.18(16) . . ?
C16 C8 C9 112.80(14) . . ?
C16 C8 C7 111.43(15) . . ?
C9 C8 C15 110.68(15) . . ?
C9 C8 C7 112.65(16) . . ?

loop_
_geom_bond_atom_site_label_1
_geom_bond_atom_site_label_2
_geom_bond_distance
_geom_bond_site_symmetry_2
_geom_bond_publ_flag
O1 C15 1.377(2) . ?
O1 C21 1.403(2) . ?
O2 C15 1.200(2) . ?
C15 C8 1.547(3) . ?
C21 C16 1.381(3) . ?
C21 C20 1.378(3) . ?
C10 C9 1.404(3) . ?
C10 C11 1.392(3) . ?
C6 C1 1.402(3) . ?
C6 C5 1.395(3) . ?
C19 C20 1.395(3) . ?
C19 C18 1.401(3) . ?
C1 C2 1.396(3) . ?
C1 C7 1.521(3) . ?
C16 C17 1.389(3) . ?
C16 C8 1.515(3) . ?
C17 C18 1.400(3) . ?
C4 C3 1.393(3) . ?
C4 C5 1.388(3) . ?
C9 C14 1.392(3) . ?
C9 C8 1.540(3) . ?
C2 C3 1.391(3) . ?
C12 C13 1.388(3) . ?
C12 C11 1.385(3) . ?
C13 C14 1.396(3) . ?
C18 C22 1.511(3) . ?
C7 C8 1.562(3) . ?
